data_7155909
loop_
_publ_author_name
'Urriolabeitia, Esteban Pablo'
'Ruiz, Sara'
'Carrera, Clara'
'Villuendas, Pedro'

_publ_section_title
;
 Ru-catalysed synthesis of fused heterocycle-pyridinones and -pyrones
;
_journal_name_full 'Org. Biomol. Chem.'
_journal_paper_doi 10.1039/C7OB01497J
_journal_year 2017
_chemical_formula_sum 'C11 H13 N O S'
_chemical_formula_weight 207.30
_space_group_crystal_system triclinic
_space_group_IT_number 2
_space_group_name_Hall '-P 1'
_space_group_name_H-M_alt 'P -1'
_symmetry_space_group_name_Hall '-P 1'
_symmetry_space_group_name_H-M 'P -1'
_atom_sites_solution_hydrogens mixed
_audit_creation_method SHELXL-2014/7
_audit_update_record
;
2016-12-16 deposited with the CCDC.
2017-10-03 downloaded from the CCDC.
;
_cell_angle_alpha 100.469(4)
_cell_angle_beta 95.629(4)
_cell_angle_gamma 104.054(4)
_cell_formula_units_Z 2
_cell_length_a 7.0040(3)
_cell_length_b 8.8258(4)
_cell_length_c 8.9668(5)
_cell_measurement_reflns_used 5094
_cell_measurement_temperature 293(2)
_cell_measurement_theta_max 26.9670
_cell_measurement_theta_min 3.5240
_cell_volume 522.84(5)
_computing_cell_refinement
;
CrysAlisPro, Agilent Technologies,
Version 1.171.37.35 (release 13-08-2014 CrysAlis171 .NET)
(compiled Aug 13 2014,18:06:01)
;
_computing_data_collection
;
CrysAlisPro, Agilent Technologies,
Version 1.171.37.35 (release 13-08-2014 CrysAlis171 .NET)
(compiled Aug 13 2014,18:06:01)
;
_computing_data_reduction
;
CrysAlisPro, Agilent Technologies,
Version 1.171.37.35 (release 13-08-2014 CrysAlis171 .NET)
(compiled Aug 13 2014,18:06:01)
;
_computing_structure_refinement 'SHELXL-2014/7 (Sheldrick, 2014)'
_diffrn_ambient_temperature 293(2)
_diffrn_detector_area_resol_mean 16.3990
_diffrn_measured_fraction_theta_full 0.999
_diffrn_measured_fraction_theta_max 0.894
_diffrn_measurement_device_type 'Xcalibur, Sapphire3'
_diffrn_measurement_method '\w scans'
_diffrn_radiation_type MoK\a
_diffrn_radiation_wavelength 0.71073
_diffrn_reflns_av_R_equivalents 0.0441
_diffrn_reflns_av_unetI/netI 0.0266
_diffrn_reflns_Laue_measured_fraction_full 0.999
_diffrn_reflns_Laue_measured_fraction_max 0.894
_diffrn_reflns_limit_h_max 9
_diffrn_reflns_limit_h_min -9
_diffrn_reflns_limit_k_max 11
_diffrn_reflns_limit_k_min -11
_diffrn_reflns_limit_l_max 11
_diffrn_reflns_limit_l_min -11
_diffrn_reflns_number 16187
_diffrn_reflns_point_group_measured_fraction_full 0.999
_diffrn_reflns_point_group_measured_fraction_max 0.894
_diffrn_reflns_theta_full 25.242
_diffrn_reflns_theta_max 28.232
_diffrn_reflns_theta_min 2.994
_diffrn_source 'Enhance (Mo) X-ray Source'
_exptl_absorpt_coefficient_mu 0.275
_exptl_absorpt_correction_T_max 1.00000
_exptl_absorpt_correction_T_min 0.82200
_exptl_absorpt_correction_type multi-scan
_exptl_absorpt_process_details
;
CrysAlisPro, Agilent Technologies,
Version 1.171.37.35 (release 13-08-2014 CrysAlis171 .NET)
(compiled Aug 13 2014,18:06:01)
Empirical absorption correction using spherical harmonics,
 implemented in SCALE3 ABSPACK scaling algorithm.
;
_exptl_crystal_colour white
_exptl_crystal_density_diffrn 1.317
_exptl_crystal_description block
_exptl_crystal_F_000 220
_exptl_crystal_size_max 0.27
_exptl_crystal_size_mid 0.20
_exptl_crystal_size_min 0.14
_refine_diff_density_max 0.255
_refine_diff_density_min -0.238
_refine_diff_density_rms 0.046
_refine_ls_extinction_method none
_refine_ls_goodness_of_fit_ref 1.047
_refine_ls_hydrogen_treatment mixed
_refine_ls_matrix_type full
_refine_ls_number_parameters 131
_refine_ls_number_reflns 2310
_refine_ls_number_restraints 0
_refine_ls_restrained_S_all 1.047
_refine_ls_R_factor_all 0.0547
_refine_ls_R_factor_gt 0.0411
_refine_ls_shift/su_max 0.000
_refine_ls_shift/su_mean 0.000
_refine_ls_structure_factor_coef Fsqd
_refine_ls_weighting_details 'w=1/[\s^2^(Fo^2^)+(0.0535P)^2^+0.1420P] where P=(Fo^2^+2Fc^2^)/3'
_refine_ls_weighting_scheme calc
_refine_ls_wR_factor_gt 0.1021
_refine_ls_wR_factor_ref 0.1121
_reflns_Friedel_coverage 0.000
_reflns_number_gt 1866
_reflns_number_total 2310
_reflns_threshold_expression 'I > 2\s(I)'
_cod_data_source_file c7ob01497j2.cif
_cod_data_source_block '__3aa'
_cod_database_code 7155909
_shelx_shelxl_version_number 2014/7
_shelx_space_group_comment
;
The symmetry employed for this shelxl refinement is uniquely defined
by the following loop, which should always be used as a source of
symmetry information in preference to the above space-group names.
They are only intended as comments.
;

loop_
_space_group_symop_operation_xyz
'x, y, z'
'-x, -y, -z'

loop_
_atom_site_label
_atom_site_type_symbol
_atom_site_fract_x
_atom_site_fract_y
_atom_site_fract_z
_atom_site_U_iso_or_equiv
_atom_site_adp_type
_atom_site_occupancy
_atom_site_site_symmetry_order
_atom_site_calc_flag
_atom_site_refinement_flags_posn
_atom_site_refinement_flags_adp
C1 C 0.2467(3) 0.4159(2) 0.8618(2) 0.0546(5) Uani 1 1 d . .
H1 H 0.3472 0.5054 0.9130 0.065 Uiso 1 1 calc R U
C2 C 0.2683(3) 0.2657(2) 0.8408(2) 0.0465(4) Uani 1 1 d . .
H2 H 0.3845 0.2410 0.8749 0.056 Uiso 1 1 calc R U
C3 C 0.0915(2) 0.1490(2) 0.76005(18) 0.0358(4) Uani 1 1 d . .
C4 C -0.0555(2) 0.22196(19) 0.72253(18) 0.0368(4) Uani 1 1 d . .
C5 C -0.2461(2) 0.13612(19) 0.63861(19) 0.0375(4) Uani 1 1 d . .
C6 C -0.1303(2) -0.10580(19) 0.64005(18) 0.0352(4) Uani 1 1 d . .
C7 C 0.0532(2) -0.02199(19) 0.71739(18) 0.0352(4) Uani 1 1 d . .
C8 C 0.2133(3) -0.0994(2) 0.7648(2) 0.0443(4) Uani 1 1 d . .
H8A H 0.3418 -0.0328 0.7549 0.053 Uiso 1 1 calc R U
H8B H 0.1920 -0.2019 0.6953 0.053 Uiso 1 1 calc R U
C9 C 0.2175(3) -0.1246(3) 0.9283(2) 0.0608(6) Uani 1 1 d . .
H9A H 0.3216 -0.1739 0.9516 0.091 Uiso 1 1 calc R U
H9B H 0.2417 -0.0233 0.9981 0.091 Uiso 1 1 calc R U
H9C H 0.0919 -0.1926 0.9384 0.091 Uiso 1 1 calc R U
C10 C -0.2066(3) -0.2844(2) 0.5911(2) 0.0428(4) Uani 1 1 d . .
H10A H -0.0951 -0.3313 0.5973 0.051 Uiso 1 1 calc R U
H10B H -0.2693 -0.3120 0.4849 0.051 Uiso 1 1 calc R U
C11 C -0.3558(3) -0.3559(2) 0.6889(3) 0.0576(5) Uani 1 1 d . .
H11A H -0.3997 -0.4698 0.6529 0.086 Uiso 1 1 calc R U
H11B H -0.2938 -0.3311 0.7938 0.086 Uiso 1 1 calc R U
H11C H -0.4681 -0.3118 0.6814 0.086 Uiso 1 1 calc R U
N1 N -0.2707(2) -0.02570(17) 0.60332(17) 0.0376(3) Uani 1 1 d . .
O1 O -0.38084(18) 0.19720(15) 0.59869(16) 0.0515(4) Uani 1 1 d . .
S1 S 0.01765(7) 0.42641(5) 0.78551(6) 0.04921(18) Uani 1 1 d . .
HN1 H -0.384(3) -0.085(2) 0.544(2) 0.051(6) Uiso 1 1 d . .

loop_
_atom_site_aniso_label
_atom_site_aniso_U_11
_atom_site_aniso_U_22
_atom_site_aniso_U_33
_atom_site_aniso_U_23
_atom_site_aniso_U_13
_atom_site_aniso_U_12
C1 0.0508(11) 0.0420(10) 0.0604(12) 0.0050(9) -0.0086(9) 0.0036(9)
C2 0.0393(9) 0.0465(10) 0.0511(11) 0.0103(8) -0.0037(8) 0.0107(8)
C3 0.0351(8) 0.0398(9) 0.0348(8) 0.0115(7) 0.0043(6) 0.0118(7)
C4 0.0409(9) 0.0337(8) 0.0383(9) 0.0094(7) 0.0055(7) 0.0135(7)
C5 0.0370(8) 0.0356(9) 0.0425(9) 0.0101(7) 0.0044(7) 0.0141(7)
C6 0.0375(8) 0.0346(8) 0.0379(9) 0.0115(6) 0.0067(7) 0.0149(7)
C7 0.0366(8) 0.0379(9) 0.0371(9) 0.0140(7) 0.0070(7) 0.0159(7)
C8 0.0393(9) 0.0449(10) 0.0534(11) 0.0134(8) 0.0025(8) 0.0194(8)
C9 0.0655(13) 0.0623(13) 0.0613(13) 0.0243(10) -0.0042(10) 0.0267(11)
C10 0.0462(10) 0.0347(9) 0.0490(10) 0.0096(7) 0.0034(8) 0.0146(8)
C11 0.0598(12) 0.0425(11) 0.0717(14) 0.0202(9) 0.0129(10) 0.0090(9)
N1 0.0337(7) 0.0336(7) 0.0457(8) 0.0088(6) -0.0003(6) 0.0117(6)
O1 0.0434(7) 0.0401(7) 0.0701(9) 0.0061(6) -0.0092(6) 0.0204(6)
S1 0.0539(3) 0.0341(3) 0.0568(3) 0.00487(19) -0.0029(2) 0.0144(2)

loop_
_atom_type_symbol
_atom_type_description
_atom_type_scat_dispersion_real
_atom_type_scat_dispersion_imag
_atom_type_scat_source
C C 0.0030 0.0020 'International Tables Vol C Tables 4.2.6.8 and 6.1.1.4'
H H 0.0000 0.0000 'International Tables Vol C Tables 4.2.6.8 and 6.1.1.4'
N N 0.0060 0.0030 'International Tables Vol C Tables 4.2.6.8 and 6.1.1.4'
O O 0.0110 0.0060 'International Tables Vol C Tables 4.2.6.8 and 6.1.1.4'
S S 0.1250 0.1230 'International Tables Vol C Tables 4.2.6.8 and 6.1.1.4'

loop_
_geom_angle_atom_site_label_1
_geom_angle_atom_site_label_2
_geom_angle_atom_site_label_3
_geom_angle
C2 C1 S1 113.91(15)
C2 C1 H1 123.0
S1 C1 H1 123.0
C1 C2 C3 112.17(17)
C1 C2 H2 123.9
C3 C2 H2 123.9
C4 C3 C2 110.64(15)
C4 C3 C7 120.00(15)
C2 C3 C7 129.36(15)
C3 C4 C5 123.22(15)
C3 C4 S1 113.04(13)
C5 C4 S1 123.73(13)
O1 C5 N1 121.59(15)
O1 C5 C4 125.39(15)
N1 C5 C4 113.01(14)
C7 C6 N1 120.07(15)
C7 C6 C10 126.57(14)
N1 C6 C10 113.33(14)
C6 C7 C3 117.31(14)
C6 C7 C8 123.63(15)
C3 C7 C8 119.02(15)
C7 C8 C9 113.31(15)
C7 C8 H8A 108.9
C9 C8 H8A 108.9
C7 C8 H8B 108.9
C9 C8 H8B 108.9
H8A C8 H8B 107.7
C8 C9 H9A 109.5
C8 C9 H9B 109.5
H9A C9 H9B 109.5
C8 C9 H9C 109.5
H9A C9 H9C 109.5
H9B C9 H9C 109.5
C6 C10 C11 112.84(15)
C6 C10 H10A 109.0
C11 C10 H10A 109.0
C6 C10 H10B 109.0
C11 C10 H10B 109.0
H10A C10 H10B 107.8
C10 C11 H11A 109.5
C10 C11 H11B 109.5
H11A C11 H11B 109.5
C10 C11 H11C 109.5
H11A C11 H11C 109.5
H11B C11 H11C 109.5
C5 N1 C6 126.35(15)
C5 N1 HN1 116.5(13)
C6 N1 HN1 116.9(13)
C1 S1 C4 90.23(9)

loop_
_geom_bond_atom_site_label_1
_geom_bond_atom_site_label_2
_geom_bond_distance
C1 C2 1.353(3)
C1 S1 1.712(2)
C1 H1 0.9300
C2 C3 1.432(2)
C2 H2 0.9300
C3 C4 1.386(2)
C3 C7 1.439(2)
C4 C5 1.424(2)
C4 S1 1.7209(17)
C5 O1 1.2491(19)
C5 N1 1.369(2)
C6 C7 1.363(2)
C6 N1 1.390(2)
C6 C10 1.502(2)
C7 C8 1.513(2)
C8 C9 1.521(3)
C8 H8A 0.9700
C8 H8B 0.9700
C9 H9A 0.9600
C9 H9B 0.9600
C9 H9C 0.9600
C10 C11 1.523(3)
C10 H10A 0.9700
C10 H10B 0.9700
C11 H11A 0.9600
C11 H11B 0.9600
C11 H11C 0.9600
N1 HN1 0.90(2)

loop_
_geom_torsion_atom_site_label_1
_geom_torsion_atom_site_label_2
_geom_torsion_atom_site_label_3
_geom_torsion_atom_site_label_4
_geom_torsion
S1 C1 C2 C3 -0.6(2)
C1 C2 C3 C4 0.8(2)
C1 C2 C3 C7 -179.06(17)
C2 C3 C4 C5 178.45(16)
C7 C3 C4 C5 -1.7(3)
C2 C3 C4 S1 -0.70(19)
C7 C3 C4 S1 179.18(12)
C3 C4 C5 O1 -177.92(16)
S1 C4 C5 O1 1.1(3)
C3 C4 C5 N1 1.9(2)
S1 C4 C5 N1 -179.02(12)
N1 C6 C7 C3 1.0(2)
C10 C6 C7 C3 -176.77(15)
N1 C6 C7 C8 178.74(15)
C10 C6 C7 C8 1.0(3)
C4 C3 C7 C6 0.1(2)
C2 C3 C7 C6 179.97(17)
C4 C3 C7 C8 -177.74(15)
C2 C3 C7 C8 2.1(3)
C6 C7 C8 C9 -95.2(2)
C3 C7 C8 C9 82.5(2)
C7 C6 C10 C11 105.7(2)
N1 C6 C10 C11 -72.21(19)
O1 C5 N1 C6 179.08(16)
C4 C5 N1 C6 -0.8(2)
C7 C6 N1 C5 -0.7(3)
C10 C6 N1 C5 177.37(15)
C2 C1 S1 C4 0.15(17)
C3 C4 S1 C1 0.33(14)
C5 C4 S1 C1 -178.82(16)
